data_4517351
loop_
_publ_author_name
'Fan, Rong'
'Sumitani, Ryo'
'Mochida, Tomoyuki'

_publ_section_title
;
 Synthesis and Reactivity of Cyclopentadienyl Ruthenium(II) Complexes with
 Tris(alkylthio)benzenes: Transformation between Dinuclear and
 Sandwich-Type Complexes
;
_journal_name_full 'ACS Omega'
_journal_paper_doi 10.1021/acsomega.9b04272
_journal_year 2020
_chemical_formula_sum 'C32 H40 F12 N2 P2 Ru2 S6'
_chemical_formula_weight 1137.10
_chemical_name_common trismesk
_space_group_crystal_system monoclinic
_space_group_IT_number 14
_space_group_name_Hall '-P 2yn'
_space_group_name_H-M_alt 'P 1 21/n 1'
_atom_sites_solution_hydrogens geom
_cell_angle_alpha 90
_cell_angle_beta 99.6690(10)
_cell_angle_gamma 90
_cell_formula_units_Z 2
_cell_length_a 8.2478(8)
_cell_length_b 16.2374(15)
_cell_length_c 15.4050(15)
_cell_measurement_reflns_used 7456
_cell_measurement_temperature 90.(2)
_cell_measurement_theta_max 28.7403
_cell_measurement_theta_min 2.5087
_cell_volume 2033.8(3)
_computing_cell_refinement 'SAINT V8.38A (Bruker AXS Inc., 2017)'
_computing_data_reduction 'SAINT V8.38A (Bruker AXS Inc., 2017)'
_computing_molecular_graphics 'shelXle (C.B. Huebschle, rev 833)'
_computing_structure_refinement 'SHELXL-2016/6 (Sheldrick, 2016)'
_computing_structure_solution 'SHELXT 2014/5 (Sheldrick, 2014)'
_diffrn_ambient_temperature 90.(2)
_diffrn_detector_area_resol_mean 8.3333
_diffrn_measured_fraction_theta_full 0.997
_diffrn_measured_fraction_theta_max 0.997
_diffrn_measurement_device_type 'Bruker APEXII CCD area detector'
_diffrn_measurement_method 'phi an_diffrn_radiation_type'
_diffrn_radiation_monochromator 'Bruker Helios multilayer confocal mirror'
_diffrn_radiation_type MoK\a
_diffrn_radiation_wavelength 0.71073
_diffrn_reflns_av_R_equivalents 0.0227
_diffrn_reflns_av_unetI/netI 0.0248
_diffrn_reflns_limit_h_max 10
_diffrn_reflns_limit_h_min -9
_diffrn_reflns_limit_k_max 19
_diffrn_reflns_limit_k_min -12
_diffrn_reflns_limit_l_max 18
_diffrn_reflns_limit_l_min -17
_diffrn_reflns_number 10227
_diffrn_reflns_theta_full 25.68
_diffrn_reflns_theta_max 25.68
_diffrn_reflns_theta_min 1.84
_exptl_absorpt_coefficient_mu 1.214
_exptl_absorpt_correction_T_max 0.92
_exptl_absorpt_correction_T_min 0.79
_exptl_absorpt_correction_type multi-scan
_exptl_absorpt_process_details
;
SADABS-2016/2 - Bruker AXS area detector scaling and absorption correction
;
_exptl_crystal_colour 'clear pale yellow'
_exptl_crystal_density_diffrn 1.857
_exptl_crystal_density_method 'not measured'
_exptl_crystal_description block
_exptl_crystal_F_000 1136
_exptl_crystal_size_max 0.110
_exptl_crystal_size_mid 0.090
_exptl_crystal_size_min 0.070
_refine_diff_density_max 0.452
_refine_diff_density_min -0.350
_refine_ls_extinction_method none
_refine_ls_goodness_of_fit_ref 1.075
_refine_ls_hydrogen_treatment constr
_refine_ls_matrix_type full
_refine_ls_number_parameters 257
_refine_ls_number_reflns 3834
_refine_ls_number_restraints 0
_refine_ls_restrained_S_all 1.075
_refine_ls_R_factor_all 0.0251
_refine_ls_R_factor_gt 0.0225
_refine_ls_shift/su_max 0.001
_refine_ls_shift/su_mean 0.000
_refine_ls_structure_factor_coef Fsqd
_refine_ls_weighting_details 'w=1/[\s^2^(Fo^2^)+(0.0280P)^2^+1.6618P] where P=(Fo^2^+2Fc^2^)/3'
_refine_ls_weighting_scheme calc
_refine_ls_wR_factor_gt 0.0583
_refine_ls_wR_factor_ref 0.0600
_reflns_number_gt 3550
_reflns_number_total 3834
_reflns_threshold_expression 'I > 2\s(I)'
_cod_data_source_file 2b-PF6.cif
_cod_data_source_block trismelight
_cod_depositor_comments
;
The following automatic conversions were performed:

data item '_exptl_absorpt_correction_type' value 'Multi-Scan' was
changed to 'multi-scan' in accordance with the
/home/data/users/saulius/crontab/automatic-downloads/rss-feeds/ACS/lib/dictionaries/cif_core.dic
dictionary named 'cif_core.dic' version 2.4.2 last updated on
2011-04-26.

Automatic conversion script
Id: cif_fix_values 7556 2019-12-06 15:28:31Z antanas 
;
_cod_database_code 4517351

loop_
_space_group_symop_operation_xyz
'x, y, z'
'-x+1/2, y+1/2, -z+1/2'
'-x, -y, -z'
'x-1/2, -y-1/2, z-1/2'

loop_
_atom_site_type_symbol
_atom_site_label
_atom_site_fract_x
_atom_site_fract_y
_atom_site_fract_z
_atom_site_U_iso_or_equiv
_atom_site_adp_type
_atom_site_calc_flag
_atom_site_refinement_flags_adp
_atom_site_refinement_flags_posn
_atom_site_occupancy
Ru Ru1 0.13435(2) 0.44006(2) 0.27432(2) 0.01335(7) Uani d . . 1
S S1 0.61656(6) 0.62601(3) 0.66307(3) 0.01513(12) Uani d . . 1
P P1 0.82066(8) 0.65641(4) 0.05377(4) 0.02390(14) Uani d . . 1
F F1 0.9307(2) 0.71270(9) 0.00033(10) 0.0385(4) Uani d . . 1
N N1 0.2476(2) 0.50908(11) 0.18975(12) 0.0188(4) Uani d . . 1
C C1 -0.0951(3) 0.39590(14) 0.30903(15) 0.0205(5) Uani d . . 1
H H1 -0.127621 0.405342 0.364498 0.025 Uiso calc U R 1
S S2 0.13971(6) 0.54977(3) 0.37632(3) 0.01439(12) Uani d . . 1
F F2 0.90900(19) 0.57580(9) 0.02366(10) 0.0320(3) Uani d . . 1
C C2 -0.0034(3) 0.32810(14) 0.28691(16) 0.0232(5) Uani d . . 1
H H2 0.036643 0.283875 0.324909 0.028 Uiso calc U R 1
F F3 0.95886(19) 0.66330(10) 0.13922(9) 0.0370(4) Uani d . . 1
S S3 0.26775(7) 0.34091(3) 0.65794(4) 0.01968(13) Uani d . . 1
C C3 0.0192(3) 0.33745(15) 0.19696(16) 0.0249(5) Uani d . . 1
H H3 0.076221 0.300765 0.16465 0.03 Uiso calc U R 1
F F4 0.71202(19) 0.59975(11) 0.10691(10) 0.0405(4) Uani d . . 1
C C4 -0.0596(3) 0.41152(16) 0.16565(15) 0.0239(5) Uani d . . 1
H H4 -0.063851 0.433206 0.108033 0.029 Uiso calc U R 1
F F5 0.7328(2) 0.73728(10) 0.08291(11) 0.0468(4) Uani d . . 1
C C5 -0.1308(3) 0.44823(14) 0.23298(15) 0.0202(5) Uani d . . 1
H H5 -0.191202 0.498296 0.228917 0.024 Uiso calc U R 1
C C6 0.2610(2) 0.52778(13) 0.48108(13) 0.0135(4) Uani d . . 1
F F6 0.6825(2) 0.64933(11) -0.03236(10) 0.0439(4) Uani d . . 1
C C7 0.3789(3) 0.58151(13) 0.52504(13) 0.0131(4) Uani d . . 1
H H7 0.403246 0.632102 0.499042 0.016 Uiso calc U R 1
C C8 0.4600(3) 0.55864(12) 0.60843(14) 0.0138(4) Uani d . . 1
C C9 0.4245(3) 0.48554(13) 0.64733(13) 0.0148(4) Uani d . . 1
H H9 0.481055 0.47144 0.704287 0.018 Uiso calc U R 1
C C10 0.3051(3) 0.43233(12) 0.60278(14) 0.0145(4) Uani d . . 1
C C11 0.2241(3) 0.45372(13) 0.51930(14) 0.0148(4) Uani d . . 1
H H11 0.143496 0.417874 0.488257 0.018 Uiso calc U R 1
C C12 0.2278(3) 0.64388(13) 0.34366(14) 0.0192(5) Uani d . . 1
H H12A 0.344232 0.634986 0.340576 0.029 Uiso calc U R 1
H H12B 0.217814 0.687052 0.3869 0.029 Uiso calc U R 1
H H12C 0.169368 0.660843 0.285719 0.029 Uiso calc U R 1
C C13 0.5160(3) 0.65835(15) 0.75334(14) 0.0217(5) Uani d . . 1
H H13A 0.417327 0.690253 0.730209 0.032 Uiso calc U R 1
H H13B 0.591529 0.692554 0.79417 0.032 Uiso calc U R 1
H H13C 0.484825 0.609736 0.784446 0.032 Uiso calc U R 1
C C14 0.1678(3) 0.27674(14) 0.56985(16) 0.0263(5) Uani d . . 1
H H14A 0.058847 0.299242 0.54683 0.039 Uiso calc U R 1
H H14B 0.156148 0.220847 0.592004 0.039 Uiso calc U R 1
H H14C 0.234073 0.275128 0.522677 0.039 Uiso calc U R 1
C C15 0.2811(3) 0.54434(15) 0.13129(15) 0.0228(5) Uani d . . 1
C C16 0.3190(3) 0.58927(19) 0.05594(18) 0.0369(7) Uani d . . 1
H H16A 0.327671 0.550631 0.008065 0.055 Uiso calc U R 1
H H16B 0.423662 0.618433 0.072533 0.055 Uiso calc U R 1
H H16C 0.231334 0.629144 0.036254 0.055 Uiso calc U R 1

loop_
_atom_site_aniso_label
_atom_site_aniso_U_11
_atom_site_aniso_U_22
_atom_site_aniso_U_33
_atom_site_aniso_U_12
_atom_site_aniso_U_13
_atom_site_aniso_U_23
Ru1 0.01305(10) 0.01511(11) 0.01131(10) -0.00093(6) 0.00035(7) -0.00093(6)
S1 0.0147(3) 0.0148(3) 0.0148(3) -0.00105(19) -0.00076(19) -0.0017(2)
P1 0.0283(3) 0.0248(3) 0.0183(3) 0.0076(3) 0.0029(2) 0.0016(2)
F1 0.0563(11) 0.0269(8) 0.0362(9) 0.0018(7) 0.0190(8) 0.0048(6)
N1 0.0164(9) 0.0212(10) 0.0172(10) -0.0019(8) -0.0012(7) 0.0003(8)
C1 0.0140(11) 0.0286(13) 0.0189(11) -0.0063(9) 0.0032(8) -0.0021(9)
S2 0.0143(3) 0.0154(3) 0.0123(2) 0.00117(19) -0.00094(19) -0.00050(19)
F2 0.0357(9) 0.0235(7) 0.0374(9) 0.0064(6) 0.0076(7) -0.0024(6)
C2 0.0196(12) 0.0181(12) 0.0305(13) -0.0078(9) 0.0000(9) 0.0018(10)
F3 0.0392(9) 0.0429(9) 0.0254(8) 0.0007(7) -0.0049(7) -0.0021(7)
S3 0.0233(3) 0.0158(3) 0.0189(3) -0.0010(2) 0.0006(2) 0.0031(2)
C3 0.0177(12) 0.0273(13) 0.0297(13) -0.0082(9) 0.0037(10) -0.0147(10)
F4 0.0316(9) 0.0536(11) 0.0373(9) 0.0017(7) 0.0088(7) 0.0133(8)
C4 0.0169(11) 0.0376(14) 0.0152(11) -0.0099(10) -0.0034(9) -0.0022(10)
F5 0.0588(11) 0.0419(10) 0.0421(10) 0.0259(8) 0.0157(8) -0.0024(7)
C5 0.0113(11) 0.0244(13) 0.0232(12) -0.0013(8) -0.0022(9) 0.0013(9)
C6 0.0130(10) 0.0173(11) 0.0098(9) 0.0036(8) 0.0010(8) -0.0011(8)
F6 0.0426(10) 0.0572(11) 0.0264(8) 0.0129(8) -0.0096(7) 0.0026(7)
C7 0.0141(10) 0.0122(10) 0.0133(10) 0.0025(8) 0.0026(8) -0.0006(8)
C8 0.0121(10) 0.0138(10) 0.0149(10) 0.0017(8) 0.0010(8) -0.0047(8)
C9 0.0140(10) 0.0176(11) 0.0122(10) 0.0028(8) 0.0003(8) -0.0010(8)
C10 0.0149(11) 0.0136(10) 0.0157(10) 0.0023(8) 0.0048(8) -0.0002(8)
C11 0.0127(10) 0.0154(10) 0.0158(10) -0.0004(8) 0.0011(8) -0.0035(8)
C12 0.0241(12) 0.0160(11) 0.0163(11) -0.0001(9) 0.0000(9) 0.0015(8)
C13 0.0210(12) 0.0239(12) 0.0197(11) -0.0001(9) 0.0021(9) -0.0103(9)
C14 0.0345(14) 0.0173(12) 0.0269(13) -0.0058(10) 0.0047(10) -0.0013(10)
C15 0.0160(11) 0.0289(13) 0.0217(12) -0.0018(9) -0.0022(9) 0.0021(10)
C16 0.0279(14) 0.0494(17) 0.0318(14) -0.0096(12) 0.0004(11) 0.0165(13)

loop_
_atom_type_symbol
_atom_type_description
_atom_type_scat_dispersion_real
_atom_type_scat_dispersion_imag
_atom_type_scat_source
C C 0.0033 0.0016 'International Tables Vol C Tables 4.2.6.8 and 6.1.1.4'
H H 0.0000 0.0000 'International Tables Vol C Tables 4.2.6.8 and 6.1.1.4'
F F 0.0171 0.0103 'International Tables Vol C Tables 4.2.6.8 and 6.1.1.4'
N N 0.0061 0.0033 'International Tables Vol C Tables 4.2.6.8 and 6.1.1.4'
P P 0.1023 0.0942 'International Tables Vol C Tables 4.2.6.8 and 6.1.1.4'
Ru Ru -1.2594 0.8363 'International Tables Vol C Tables 4.2.6.8 and 6.1.1.4'
S S 0.1246 0.1234 'International Tables Vol C Tables 4.2.6.8 and 6.1.1.4'

loop_
_geom_angle_atom_site_label_1
_geom_angle_atom_site_label_2
_geom_angle_atom_site_label_3
_geom_angle_site_symmetry_3
_geom_angle
N1 Ru1 C4 . 88.97(8)
N1 Ru1 C2 . 144.40(8)
C4 Ru1 C2 . 63.85(9)
N1 Ru1 C3 . 105.88(8)
C4 Ru1 C3 . 38.04(9)
C2 Ru1 C3 . 38.65(9)
N1 Ru1 C1 . 147.37(8)
C4 Ru1 C1 . 63.78(9)
C2 Ru1 C1 . 37.88(9)
C3 Ru1 C1 . 64.10(9)
N1 Ru1 C5 . 108.79(8)
C4 Ru1 C5 . 37.85(9)
C2 Ru1 C5 . 64.01(9)
C3 Ru1 C5 . 63.95(9)
C1 Ru1 C5 . 38.59(8)
N1 Ru1 S2 . 92.89(5)
C4 Ru1 S2 . 127.09(7)
C2 Ru1 S2 . 121.47(7)
C3 Ru1 S2 . 153.85(7)
C1 Ru1 S2 . 90.28(6)
C5 Ru1 S2 . 93.10(6)
N1 Ru1 S1 3_666 92.84(5)
C4 Ru1 S1 3_666 134.01(7)
C2 Ru1 S1 3_666 90.88(6)
C3 Ru1 S1 3_666 98.35(7)
C1 Ru1 S1 3_666 118.74(6)
C5 Ru1 S1 3_666 154.79(6)
S2 Ru1 S1 3_666 98.725(19)
C8 S1 C13 . 98.68(10)
C8 S1 Ru1 3_666 114.92(7)
C13 S1 Ru1 3_666 107.18(8)
F3 P1 F5 . 90.32(9)
F3 P1 F6 . 179.71(11)
F5 P1 F6 . 89.91(9)
F3 P1 F4 . 90.12(9)
F5 P1 F4 . 90.53(10)
F6 P1 F4 . 90.05(9)
F3 P1 F2 . 89.97(8)
F5 P1 F2 . 179.42(9)
F6 P1 F2 . 89.79(9)
F4 P1 F2 . 89.96(9)
F3 P1 F1 . 89.78(9)
F5 P1 F1 . 89.90(9)
F6 P1 F1 . 90.05(9)
F4 P1 F1 . 179.55(10)
F2 P1 F1 . 89.60(8)
C15 N1 Ru1 . 165.95(18)
C2 C1 C5 . 108.0(2)
C2 C1 Ru1 . 70.93(13)
C5 C1 Ru1 . 70.84(12)
C2 C1 H1 . 126.0
C5 C1 H1 . 126.0
Ru1 C1 H1 . 123.9
C6 S2 C12 . 103.37(10)
C6 S2 Ru1 . 113.20(7)
C12 S2 Ru1 . 114.59(8)
C1 C2 C3 . 108.2(2)
C1 C2 Ru1 . 71.19(13)
C3 C2 Ru1 . 70.78(13)
C1 C2 H2 . 125.9
C3 C2 H2 . 125.9
Ru1 C2 H2 . 123.8
C10 S3 C14 . 102.67(11)
C4 C3 C2 . 107.0(2)
C4 C3 Ru1 . 70.61(13)
C2 C3 Ru1 . 70.57(12)
C4 C3 H3 . 126.5
C2 C3 H3 . 126.5
Ru1 C3 H3 . 124.0
C5 C4 C3 . 109.5(2)
C5 C4 Ru1 . 71.62(12)
C3 C4 Ru1 . 71.35(12)
C5 C4 H4 . 125.2
C3 C4 H4 . 125.2
Ru1 C4 H4 . 123.4
C4 C5 C1 . 107.3(2)
C4 C5 Ru1 . 70.53(12)
C1 C5 Ru1 . 70.57(12)
C4 C5 H5 . 126.4
C1 C5 H5 . 126.4
Ru1 C5 H5 . 124.2
C7 C6 C11 . 121.22(19)
C7 C6 S2 . 123.56(16)
C11 C6 S2 . 115.14(15)
C6 C7 C8 . 117.90(19)
C6 C7 H7 . 121.0
C8 C7 H7 . 121.0
C9 C8 C7 . 121.58(19)
C9 C8 S1 . 120.60(16)
C7 C8 S1 . 117.80(16)
C8 C9 C10 . 120.00(19)
C8 C9 H9 . 120.0
C10 C9 H9 . 120.0
C11 C10 C9 . 119.25(19)
C11 C10 S3 . 124.08(17)
C9 C10 S3 . 116.67(16)
C10 C11 C6 . 120.05(19)
C10 C11 H11 . 120.0
C6 C11 H11 . 120.0
S2 C12 H12A . 109.5
S2 C12 H12B . 109.5
H12A C12 H12B . 109.5
S2 C12 H12C . 109.5
H12A C12 H12C . 109.5
H12B C12 H12C . 109.5
S1 C13 H13A . 109.5
S1 C13 H13B . 109.5
H13A C13 H13B . 109.5
S1 C13 H13C . 109.5
H13A C13 H13C . 109.5
H13B C13 H13C . 109.5
S3 C14 H14A . 109.5
S3 C14 H14B . 109.5
H14A C14 H14B . 109.5
S3 C14 H14C . 109.5
H14A C14 H14C . 109.5
H14B C14 H14C . 109.5
N1 C15 C16 . 178.4(2)
C15 C16 H16A . 109.5
C15 C16 H16B . 109.5
H16A C16 H16B . 109.5
C15 C16 H16C . 109.5
H16A C16 H16C . 109.5
H16B C16 H16C . 109.5

loop_
_geom_bond_atom_site_label_1
_geom_bond_atom_site_label_2
_geom_bond_site_symmetry_2
_geom_bond_distance
Ru1 N1 . 2.0576(19)
Ru1 C4 . 2.163(2)
Ru1 C2 . 2.169(2)
Ru1 C3 . 2.172(2)
Ru1 C1 . 2.173(2)
Ru1 C5 . 2.177(2)
Ru1 S2 . 2.3708(6)
Ru1 S1 3_666 2.3741(6)
S1 C8 . 1.791(2)
S1 C13 . 1.812(2)
P1 F3 . 1.5939(15)
P1 F5 . 1.6002(16)
P1 F6 . 1.6014(16)
P1 F4 . 1.6019(17)
P1 F2 . 1.6039(15)
P1 F1 . 1.6085(16)
N1 C15 . 1.140(3)
C1 C2 . 1.410(3)
C1 C5 . 1.437(3)
C1 H1 . 0.95
S2 C6 . 1.786(2)
S2 C12 . 1.800(2)
C2 C3 . 1.437(3)
C2 H2 . 0.95
S3 C10 . 1.763(2)
S3 C14 . 1.798(2)
C3 C4 . 1.413(4)
C3 H3 . 0.95
C4 C5 . 1.407(3)
C4 H4 . 0.95
C5 H5 . 0.95
C6 C7 . 1.394(3)
C6 C11 . 1.395(3)
C7 C8 . 1.395(3)
C7 H7 . 0.95
C8 C9 . 1.383(3)
C9 C10 . 1.400(3)
C9 H9 . 0.95
C10 C11 . 1.390(3)
C11 H11 . 0.95
C12 H12A . 0.98
C12 H12B . 0.98
C12 H12C . 0.98
C13 H13A . 0.98
C13 H13B . 0.98
C13 H13C . 0.98
C14 H14A . 0.98
C14 H14B . 0.98
C14 H14C . 0.98
C15 C16 . 1.449(3)
C16 H16A . 0.98
C16 H16B . 0.98
C16 H16C . 0.98
